data_4003670
loop_
_publ_author_name
'Petrov, Andrey A.'
'Fateev, Sergey A.'
'Khrustalev, Victor N.'
'Li, Yumao'
'Dorovatovskii, Pavel V.'
'Zubavichus, Yan V.'
'Goodilin, Eugene A.'
'Tarasov, Alexey B.'

_publ_section_title
;
 Formamidinium Haloplumbate Intermediates: The Missing Link in a Chain of
 Hybrid Perovskites Crystallization
;
_journal_name_full 'Chemistry of Materials'
_journal_paper_doi 10.1021/acs.chemmater.0c02156
_journal_year 2020
_chemical_formula_moiety 'I3 Pb, 2(C3 H7 N O), C H5 N2'
_chemical_formula_sum 'C7 H19 I3 N4 O2 Pb'
_chemical_formula_weight 779.16
_space_group_crystal_system triclinic
_space_group_IT_number 2
_space_group_name_Hall '-P 1'
_space_group_name_H-M_alt 'P -1'
_atom_sites_solution_hydrogens geom
_atom_sites_solution_primary difmap
_atom_sites_solution_secondary difmap
_audit_creation_method SHELXL-2013
_cell_angle_alpha 75.92(3)
_cell_angle_beta 75.11(3)
_cell_angle_gamma 68.82(3)
_cell_formula_units_Z 2
_cell_length_a 7.8788(16)
_cell_length_b 10.497(2)
_cell_length_c 12.678(3)
_cell_measurement_reflns_used 500
_cell_measurement_temperature 100(2)
_cell_measurement_theta_max 30.2
_cell_measurement_theta_min 3.2
_cell_volume 931.6(4)
_computing_cell_refinement 'iMosflm (Battye et al., 2011)'
_computing_data_collection 'Marccd (Doyle, 2011)'
_computing_data_reduction iMosflm
_computing_molecular_graphics 'SHELXTL (Sheldrick, 2015)'
_computing_publication_material SHELXTL
_computing_structure_refinement 'SHELXL (Sheldrick, 2015)'
_computing_structure_solution 'SHELXT (Sheldrick, 2015)'
_diffrn_ambient_temperature 100(2)
_diffrn_measured_fraction_theta_full 0.995
_diffrn_measured_fraction_theta_max 0.988
_diffrn_measurement_device_type 'Rayonix SX165 CCD'
_diffrn_measurement_method '/f scan'
_diffrn_radiation_type synchrotron
_diffrn_radiation_wavelength 0.80246
_diffrn_reflns_av_R_equivalents 0.0962
_diffrn_reflns_av_unetI/netI 0.1101
_diffrn_reflns_Laue_measured_fraction_full 0.995
_diffrn_reflns_Laue_measured_fraction_max 0.988
_diffrn_reflns_limit_h_max 10
_diffrn_reflns_limit_h_min -10
_diffrn_reflns_limit_k_max 13
_diffrn_reflns_limit_k_min -13
_diffrn_reflns_limit_l_max 16
_diffrn_reflns_limit_l_min -16
_diffrn_reflns_number 15000
_diffrn_reflns_point_group_measured_fraction_full 0.995
_diffrn_reflns_point_group_measured_fraction_max 0.988
_diffrn_reflns_theta_full 28.782
_diffrn_reflns_theta_max 30.865
_diffrn_reflns_theta_min 3.187
_exptl_absorpt_coefficient_mu 17.453
_exptl_absorpt_correction_T_max 0.560
_exptl_absorpt_correction_T_min 0.140
_exptl_absorpt_correction_type multi-scan
_exptl_absorpt_process_details 'Scala (Evans, 2006)'
_exptl_crystal_colour black
_exptl_crystal_density_diffrn 2.778
_exptl_crystal_description needle
_exptl_crystal_F_000 692
_exptl_crystal_size_max 0.150
_exptl_crystal_size_mid 0.030
_exptl_crystal_size_min 0.030
_refine_diff_density_max 2.934
_refine_diff_density_min -3.490
_refine_diff_density_rms 0.370
_refine_ls_extinction_coef 0.0052(5)
_refine_ls_extinction_expression Fc^*^=kFc[1+0.001xFc^2^\l^3^/sin(2\q)]^-1/4^
_refine_ls_extinction_method SHELXL
_refine_ls_goodness_of_fit_ref 0.951
_refine_ls_hydrogen_treatment constr
_refine_ls_matrix_type full
_refine_ls_number_parameters 162
_refine_ls_number_reflns 4035
_refine_ls_number_restraints 0
_refine_ls_restrained_S_all 0.951
_refine_ls_R_factor_all 0.0592
_refine_ls_R_factor_gt 0.0537
_refine_ls_shift/su_max 0.000
_refine_ls_shift/su_mean 0.000
_refine_ls_structure_factor_coef Fsqd
_refine_ls_weighting_details 'w=1/[\s^2^(Fo^2^)+(0.0559P)^2^+5P] where P=(Fo^2^+2Fc^2^)/3'
_refine_ls_weighting_scheme calc
_refine_ls_wR_factor_gt 0.1263
_refine_ls_wR_factor_ref 0.1303
_reflns_Friedel_coverage 0.000
_reflns_number_gt 3570
_reflns_number_total 4035
_reflns_threshold_expression 'I > 2\s(I)'
_cod_data_source_file cm0c02156_si_004.cif
_cod_data_source_block FAPbI_DMF1
_cod_database_code 4003670
_shelx_space_group_comment
;
The symmetry employed for this shelxl refinement is uniquely defined
by the following loop, which should always be used as a source of
symmetry information in preference to the above space-group names.
They are only intended as comments.
;
_shelx_estimated_absorpt_t_min 0.178
_shelx_estimated_absorpt_t_max 0.621
_shelxl_version_number 2013-4

loop_
_space_group_symop_operation_xyz
'x, y, z'
'-x, -y, -z'

loop_
_atom_site_label
_atom_site_type_symbol
_atom_site_fract_x
_atom_site_fract_y
_atom_site_fract_z
_atom_site_U_iso_or_equiv
_atom_site_adp_type
_atom_site_occupancy
_atom_site_site_symmetry_order
_atom_site_calc_flag
_atom_site_refinement_flags_posn
_atom_site_refinement_flags_adp
_atom_site_refinement_flags_occupancy
_atom_site_disorder_assembly
_atom_site_disorder_group
Pb1 Pb 0.5000 0.5000 0.5000 0.02288(17) Uani 1 2 d S . P . .
Pb2 Pb 1.0000 0.5000 0.5000 0.02277(17) Uani 1 2 d S . P . .
I1 I 0.64313(7) 0.54793(6) 0.69924(5) 0.02662(18) Uani 1 1 d . . . . .
I2 I 0.87767(7) 0.24105(6) 0.49280(5) 0.02496(18) Uani 1 1 d . . . . .
I3 I 0.73184(7) 0.68568(6) 0.33152(5) 0.02561(18) Uani 1 1 d . . . . .
N1 N 0.4126(15) 0.8022(13) 0.1397(10) 0.062(3) Uani 1 1 d . . . . .
H1A H 0.4297 0.7484 0.2037 0.075 Uiso 1 1 calc R U . . .
H1B H 0.5083 0.8049 0.0859 0.075 Uiso 1 1 calc R U . . .
N2 N 0.1007(12) 0.8740(11) 0.2056(9) 0.047(2) Uani 1 1 d . . . . .
H2A H 0.1094 0.8223 0.2712 0.056 Uiso 1 1 calc R U . . .
H2B H -0.0085 0.9273 0.1905 0.056 Uiso 1 1 calc R U . . .
C1 C 0.260(2) 0.8716(14) 0.1256(13) 0.062(4) Uani 1 1 d . . . . .
H1 H 0.2456 0.9286 0.0556 0.075 Uiso 1 1 calc R U . . .
O1 O 0.7341(9) 0.8006(9) -0.0219(6) 0.0436(19) Uani 1 1 d . . . . .
N3 N 1.0363(10) 0.6685(8) -0.0533(7) 0.0301(17) Uani 1 1 d . . . . .
C2 C 0.8857(14) 0.7418(12) 0.0075(9) 0.040(2) Uani 1 1 d . . . . .
H2 H 0.8947 0.7498 0.0788 0.048 Uiso 1 1 calc R U . . .
C3 C 1.0378(16) 0.6543(13) -0.1636(9) 0.047(3) Uani 1 1 d . . . . .
H3A H 1.0910 0.7208 -0.2174 0.070 Uiso 1 1 calc R U . . .
H3B H 0.9108 0.6725 -0.1725 0.070 Uiso 1 1 calc R U . . .
H3C H 1.1128 0.5600 -0.1761 0.070 Uiso 1 1 calc R U . . .
C4 C 1.2115(14) 0.6070(12) -0.0133(9) 0.043(3) Uani 1 1 d . . . . .
H4A H 1.2518 0.5061 -0.0081 0.064 Uiso 1 1 calc R U . . .
H4B H 1.1944 0.6300 0.0600 0.064 Uiso 1 1 calc R U . . .
H4C H 1.3057 0.6435 -0.0649 0.064 Uiso 1 1 calc R U . . .
O2 O -0.2190(9) 1.0455(8) 0.1251(6) 0.0390(17) Uani 1 1 d . . . . .
N4 N -0.4517(10) 1.0656(8) 0.2773(7) 0.0289(17) Uani 1 1 d . . . . .
C5 C -0.3826(14) 1.0571(10) 0.1722(9) 0.036(2) Uani 1 1 d . . . . .
H5 H -0.4651 1.0602 0.1279 0.043 Uiso 1 1 calc R U . . .
C6 C -0.3371(14) 1.0630(11) 0.3529(9) 0.037(2) Uani 1 1 d . . . . .
H6A H -0.2811 0.9671 0.3870 0.056 Uiso 1 1 calc R U . . .
H6B H -0.4145 1.1177 0.4107 0.056 Uiso 1 1 calc R U . . .
H6C H -0.2392 1.1025 0.3115 0.056 Uiso 1 1 calc R U . . .
C7 C -0.6391(13) 1.0677(12) 0.3262(9) 0.039(2) Uani 1 1 d . . . . .
H7A H -0.7078 1.0824 0.2675 0.058 Uiso 1 1 calc R U . . .
H7B H -0.6994 1.1430 0.3696 0.058 Uiso 1 1 calc R U . . .
H7C H -0.6376 0.9790 0.3745 0.058 Uiso 1 1 calc R U . . .

loop_
_atom_site_aniso_label
_atom_site_aniso_U_11
_atom_site_aniso_U_22
_atom_site_aniso_U_33
_atom_site_aniso_U_23
_atom_site_aniso_U_13
_atom_site_aniso_U_12
Pb1 0.0171(2) 0.0224(3) 0.0280(3) -0.00207(19) -0.00750(17) -0.00412(18)
Pb2 0.0173(2) 0.0217(3) 0.0289(3) -0.00340(19) -0.00804(18) -0.00376(18)
I1 0.0233(3) 0.0266(3) 0.0288(3) -0.0074(2) -0.0064(2) -0.0038(2)
I2 0.0207(3) 0.0207(3) 0.0331(3) -0.0064(2) -0.0081(2) -0.0027(2)
I3 0.0216(3) 0.0235(3) 0.0300(3) 0.0014(2) -0.0097(2) -0.0056(2)
N1 0.050(6) 0.066(8) 0.062(7) -0.003(6) -0.002(5) -0.019(6)
N2 0.026(4) 0.047(6) 0.064(6) 0.006(5) -0.007(4) -0.019(4)
C1 0.088(10) 0.042(7) 0.076(9) 0.003(6) -0.055(8) -0.023(7)
O1 0.029(3) 0.052(5) 0.040(4) -0.005(3) -0.007(3) -0.003(3)
N3 0.027(3) 0.029(4) 0.033(4) -0.004(3) -0.007(3) -0.007(3)
C2 0.037(5) 0.041(6) 0.037(5) -0.006(5) -0.008(4) -0.005(4)
C3 0.046(6) 0.051(7) 0.035(5) -0.006(5) -0.006(4) -0.008(5)
C4 0.035(5) 0.045(6) 0.039(5) -0.007(5) -0.017(4) 0.005(4)
O2 0.035(3) 0.042(4) 0.033(4) 0.003(3) -0.003(3) -0.013(3)
N4 0.026(3) 0.022(4) 0.038(4) -0.006(3) -0.011(3) -0.002(3)
C5 0.044(5) 0.028(5) 0.040(5) -0.001(4) -0.025(4) -0.007(4)
C6 0.036(5) 0.041(6) 0.037(5) -0.013(4) -0.015(4) -0.005(4)
C7 0.031(5) 0.038(6) 0.048(6) -0.011(5) 0.001(4) -0.016(4)

loop_
_atom_type_symbol
_atom_type_description
_atom_type_scat_dispersion_real
_atom_type_scat_dispersion_imag
_atom_type_scat_source
C C 0.0050 0.0020 'International Tables Vol C Tables 4.2.6.8 and 6.1.1.4'
H H 0.0000 0.0000 'International Tables Vol C Tables 4.2.6.8 and 6.1.1.4'
N N 0.0090 0.0040 'International Tables Vol C Tables 4.2.6.8 and 6.1.1.4'
O O 0.0150 0.0080 'International Tables Vol C Tables 4.2.6.8 and 6.1.1.4'
I I -0.2582 2.2555 'International Tables Vol C Tables 4.2.6.8 and 6.1.1.4'
Pb Pb -7.4040 10.6371 'International Tables Vol C Tables 4.2.6.8 and 6.1.1.4'

loop_
_geom_angle_atom_site_label_1
_geom_angle_atom_site_label_2
_geom_angle_atom_site_label_3
_geom_angle
_geom_angle_site_symmetry_1
_geom_angle_site_symmetry_3
_geom_angle_publ_flag
I3 Pb1 I3 180.0 2_666 . ?
I3 Pb1 I2 88.18(3) 2_666 2_666 ?
I3 Pb1 I2 91.82(3) . 2_666 ?
I3 Pb1 I2 91.82(3) 2_666 . ?
I3 Pb1 I2 88.18(3) . . ?
I2 Pb1 I2 180.0 2_666 . ?
I3 Pb1 I1 91.52(2) 2_666 . ?
I3 Pb1 I1 88.48(3) . . ?
I2 Pb1 I1 97.82(3) 2_666 . ?
I2 Pb1 I1 82.18(3) . . ?
I3 Pb1 I1 88.48(2) 2_666 2_666 ?
I3 Pb1 I1 91.52(3) . 2_666 ?
I2 Pb1 I1 82.18(3) 2_666 2_666 ?
I2 Pb1 I1 97.82(3) . 2_666 ?
I1 Pb1 I1 180.0 . 2_666 ?
I3 Pb2 I3 180.0 2_766 . ?
I3 Pb2 I2 88.45(3) 2_766 2_766 ?
I3 Pb2 I2 91.55(3) . 2_766 ?
I3 Pb2 I2 91.55(3) 2_766 . ?
I3 Pb2 I2 88.45(3) . . ?
I2 Pb2 I2 180.0 2_766 . ?
I3 Pb2 I1 88.51(3) 2_766 2_766 ?
I3 Pb2 I1 91.49(3) . 2_766 ?
I2 Pb2 I1 81.97(3) 2_766 2_766 ?
I2 Pb2 I1 98.03(3) . 2_766 ?
I3 Pb2 I1 91.49(3) 2_766 . ?
I3 Pb2 I1 88.51(3) . . ?
I2 Pb2 I1 98.03(3) 2_766 . ?
I2 Pb2 I1 81.97(3) . . ?
I1 Pb2 I1 180.0 2_766 . ?
Pb1 I1 Pb2 75.12(2) . . ?
Pb2 I2 Pb1 75.35(2) . . ?
Pb2 I3 Pb1 76.19(3) . . ?
C1 N1 H1A 120.0 . . ?
C1 N1 H1B 120.0 . . ?
H1A N1 H1B 120.0 . . ?
C1 N2 H2A 120.0 . . ?
C1 N2 H2B 120.0 . . ?
H2A N2 H2B 120.0 . . ?
N1 C1 N2 124.0(13) . . ?
N1 C1 H1 118.0 . . ?
N2 C1 H1 118.0 . . ?
C2 N3 C3 121.7(8) . . ?
C2 N3 C4 120.8(8) . . ?
C3 N3 C4 117.4(8) . . ?
O1 C2 N3 124.6(10) . . ?
O1 C2 H2 117.7 . . ?
N3 C2 H2 117.7 . . ?
N3 C3 H3A 109.5 . . ?
N3 C3 H3B 109.5 . . ?
H3A C3 H3B 109.5 . . ?
N3 C3 H3C 109.5 . . ?
H3A C3 H3C 109.5 . . ?
H3B C3 H3C 109.5 . . ?
N3 C4 H4A 109.5 . . ?
N3 C4 H4B 109.5 . . ?
H4A C4 H4B 109.5 . . ?
N3 C4 H4C 109.5 . . ?
H4A C4 H4C 109.5 . . ?
H4B C4 H4C 109.5 . . ?
C5 N4 C7 122.1(8) . . ?
C5 N4 C6 121.4(8) . . ?
C7 N4 C6 116.4(8) . . ?
O2 C5 N4 126.2(9) . . ?
O2 C5 H5 116.9 . . ?
N4 C5 H5 116.9 . . ?
N4 C6 H6A 109.5 . . ?
N4 C6 H6B 109.5 . . ?
H6A C6 H6B 109.5 . . ?
N4 C6 H6C 109.5 . . ?
H6A C6 H6C 109.5 . . ?
H6B C6 H6C 109.5 . . ?
N4 C7 H7A 109.5 . . ?
N4 C7 H7B 109.5 . . ?
H7A C7 H7B 109.5 . . ?
N4 C7 H7C 109.5 . . ?
H7A C7 H7C 109.5 . . ?
H7B C7 H7C 109.5 . . ?

loop_
_geom_bond_atom_site_label_1
_geom_bond_atom_site_label_2
_geom_bond_distance
_geom_bond_site_symmetry_2
_geom_bond_publ_flag
Pb1 I3 3.2001(13) 2_666 ?
Pb1 I3 3.2002(13) . ?
Pb1 I2 3.2228(14) 2_666 ?
Pb1 I2 3.2228(14) . ?
Pb1 I1 3.2246(9) . ?
Pb1 I1 3.2246(9) 2_666 ?
Pb2 I3 3.1848(13) 2_766 ?
Pb2 I3 3.1849(13) . ?
Pb2 I2 3.2226(9) 2_766 ?
Pb2 I2 3.2226(9) . ?
Pb2 I1 3.2380(13) 2_766 ?
Pb2 I1 3.2380(14) . ?
N1 C1 1.196(16) . ?
N1 H1A 0.8800 . ?
N1 H1B 0.8800 . ?
N2 C1 1.390(19) . ?
N2 H2A 0.8800 . ?
N2 H2B 0.8800 . ?
C1 H1 0.9500 . ?
O1 C2 1.237(12) . ?
N3 C2 1.324(12) . ?
N3 C3 1.438(13) . ?
N3 C4 1.462(11) . ?
C2 H2 0.9500 . ?
C3 H3A 0.9800 . ?
C3 H3B 0.9800 . ?
C3 H3C 0.9800 . ?
C4 H4A 0.9800 . ?
C4 H4B 0.9800 . ?
C4 H4C 0.9800 . ?
O2 C5 1.249(13) . ?
N4 C5 1.316(13) . ?
N4 C7 1.441(12) . ?
N4 C6 1.465(11) . ?
C5 H5 0.9500 . ?
C6 H6A 0.9800 . ?
C6 H6B 0.9800 . ?
C6 H6C 0.9800 . ?
C7 H7A 0.9800 . ?
C7 H7B 0.9800 . ?
C7 H7C 0.9800 . ?

loop_
_geom_hbond_atom_site_label_D
_geom_hbond_atom_site_label_H
_geom_hbond_atom_site_label_A
_geom_hbond_distance_DH
_geom_hbond_distance_HA
_geom_hbond_distance_DA
_geom_hbond_angle_DHA
_geom_hbond_site_symmetry_A
N1 H1A I1 0.88 3.25 3.863(13) 128.6 2_666
N1 H1A I3 0.88 3.01 3.635(12) 129.6 .
N1 H1B O1 0.88 1.94 2.816(14) 174.4 .
N2 H2A I2 0.88 2.92 3.749(11) 156.9 2_666
N2 H2B O2 0.88 1.92 2.789(11) 167.6 .
C1 H1 O2 0.95 2.30 3.152(16) 149.7 2_575

loop_
_geom_torsion_atom_site_label_1
_geom_torsion_atom_site_label_2
_geom_torsion_atom_site_label_3
_geom_torsion_atom_site_label_4
_geom_torsion
_geom_torsion_site_symmetry_1
_geom_torsion_site_symmetry_2
_geom_torsion_site_symmetry_3
_geom_torsion_site_symmetry_4
_geom_torsion_publ_flag
C3 N3 C2 O1 2.0(18) . . . . ?
C4 N3 C2 O1 177.7(11) . . . . ?
C7 N4 C5 O2 -174.9(10) . . . . ?
C6 N4 C5 O2 0.5(16) . . . . ?
